data_4086802
loop_
_publ_author_name
'Fischer, Reinald'
'G\"orls, Helmar'
'Westerhausen, Matthias'

_publ_section_title
;
 Reactivity Studies of [(thf)2Mg{\m-C(CH3)2C2H4C(CH3)2}]2: Scrambling
 Reactions and Diverse Reactions with Dichlorophenylphosphane
;
_journal_issue 22
_journal_name_full Organometallics
_journal_page_first 3861
_journal_paper_doi 10.1021/acs.organomet.6b00743
_journal_volume 35
_journal_year 2016
_chemical_formula_moiety 'C20 H26 P2 S2'
_chemical_formula_sum 'C20 H26 P2 S2'
_chemical_formula_weight 392.47
_chemical_name_systematic
; 
 ? 
;
_space_group_IT_number 14
_symmetry_cell_setting monoclinic
_symmetry_space_group_name_Hall '-P 2yn'
_symmetry_space_group_name_H-M 'P 1 21/n 1'
_atom_sites_solution_hydrogens difmap
_atom_sites_solution_primary direct
_atom_sites_solution_secondary difmap
_audit_creation_method SHELXL-97
_cell_angle_alpha 90
_cell_angle_beta 114.488(1)
_cell_angle_gamma 90
_cell_formula_units_Z 4
_cell_length_a 16.4073(3)
_cell_length_b 8.0918(2)
_cell_length_c 16.7052(3)
_cell_measurement_reflns_used 15150
_cell_measurement_temperature 133(2)
_cell_measurement_theta_max 27.46
_cell_measurement_theta_min 2.73
_cell_volume 2018.36(7)
_computing_cell_refinement DENZO
_computing_data_collection COLLECT
_computing_data_reduction DENZO
_computing_molecular_graphics SHELXTL/PC
_computing_publication_material SHELXL-97
_computing_structure_refinement 'SHELXL-97 (Sheldrick, 2008)'
_computing_structure_solution 'SHELXS-97 (Sheldrick, 2008)'
_diffrn_ambient_temperature 133(2)
_diffrn_measured_fraction_theta_full 0.995
_diffrn_measured_fraction_theta_max 0.995
_diffrn_measurement_device_type KappaCCD
_diffrn_measurement_method 'phi- + omega-scan'
_diffrn_radiation_monochromator graphite
_diffrn_radiation_source 'fine-focus sealed tube'
_diffrn_radiation_type MoK\a
_diffrn_radiation_wavelength 0.71073
_diffrn_reflns_av_R_equivalents 0.0350
_diffrn_reflns_av_sigmaI/netI 0.0287
_diffrn_reflns_limit_h_max 21
_diffrn_reflns_limit_h_min -21
_diffrn_reflns_limit_k_max 10
_diffrn_reflns_limit_k_min -10
_diffrn_reflns_limit_l_max 21
_diffrn_reflns_limit_l_min -21
_diffrn_reflns_number 15150
_diffrn_reflns_theta_full 27.46
_diffrn_reflns_theta_max 27.46
_diffrn_reflns_theta_min 2.73
_exptl_absorpt_coefficient_mu 0.422
_exptl_absorpt_correction_T_max 0.7456
_exptl_absorpt_correction_T_min 0.7053
_exptl_absorpt_correction_type multi-scan
_exptl_absorpt_process_details 'SADABS, Bruker-AXS, 2002'
_exptl_crystal_colour colourless
_exptl_crystal_density_diffrn 1.292
_exptl_crystal_density_method 'not measured'
_exptl_crystal_description prism
_exptl_crystal_F_000 832
_exptl_crystal_size_max 0.120
_exptl_crystal_size_mid 0.110
_exptl_crystal_size_min 0.090
_refine_diff_density_max 1.165
_refine_diff_density_min -0.412
_refine_diff_density_rms 0.079
_refine_ls_extinction_method none
_refine_ls_goodness_of_fit_ref 1.119
_refine_ls_hydrogen_treatment refall
_refine_ls_matrix_type full
_refine_ls_number_parameters 321
_refine_ls_number_reflns 4601
_refine_ls_number_restraints 0
_refine_ls_restrained_S_all 1.119
_refine_ls_R_factor_all 0.0509
_refine_ls_R_factor_gt 0.0453
_refine_ls_shift/su_max 0.001
_refine_ls_shift/su_mean 0.000
_refine_ls_structure_factor_coef Fsqd
_refine_ls_weighting_details 'calc w=1/[\s^2^(Fo^2^)+(0.0373P)^2^+3.2134P] where P=(Fo^2^+2Fc^2^)/3'
_refine_ls_weighting_scheme calc
_refine_ls_wR_factor_gt 0.1063
_refine_ls_wR_factor_ref 0.1092
_reflns_number_gt 4230
_reflns_number_total 4601
_reflns_threshold_expression >2sigma(I)
_cod_data_source_file om6b00743_si_001.cif
_cod_data_source_block FO5770
_cod_original_sg_symbol_H-M 'P 21/n'
_cod_database_code 4086802

loop_
_symmetry_equiv_pos_as_xyz
'x, y, z'
'-x+1/2, y+1/2, -z+1/2'
'-x, -y, -z'
'x-1/2, -y-1/2, z-1/2'

loop_
_atom_site_label
_atom_site_type_symbol
_atom_site_fract_x
_atom_site_fract_y
_atom_site_fract_z
_atom_site_U_iso_or_equiv
_atom_site_adp_type
_atom_site_occupancy
_atom_site_symmetry_multiplicity
_atom_site_calc_flag
S1 S 0.46479(4) 0.01828(7) 0.32532(4) 0.02111(14) Uani 1 1 d
S2 S 0.62319(4) 0.51916(7) 0.25304(4) 0.02091(14) Uani 1 1 d
P1 P 0.56471(4) 0.16942(7) 0.34412(3) 0.01474(13) Uani 1 1 d
P2 P 0.53387(4) 0.34316(7) 0.22975(3) 0.01505(13) Uani 1 1 d
C1 C 0.66600(15) 0.0583(3) 0.34759(14) 0.0194(4) Uani 1 1 d
C2 C 0.64329(17) -0.0127(3) 0.25446(15) 0.0219(5) Uani 1 1 d
H2A H 0.5950(17) -0.086(3) 0.2370(16) 0.016(6) Uiso 1 1 d
H2B H 0.700(2) -0.077(4) 0.262(2) 0.037(8) Uiso 1 1 d
C3 C 0.62552(17) 0.1105(3) 0.17933(16) 0.0236(5) Uani 1 1 d
H3A H 0.6269(18) 0.049(4) 0.1276(18) 0.024(7) Uiso 1 1 d
H3B H 0.6744(17) 0.194(3) 0.1975(16) 0.018(6) Uiso 1 1 d
C4 C 0.53395(16) 0.2007(3) 0.14143(14) 0.0210(5) Uani 1 1 d
C5 C 0.68196(19) -0.0876(3) 0.41154(17) 0.0271(5) Uani 1 1 d
H5C H 0.6902(19) -0.046(4) 0.472(2) 0.032(8) Uiso 1 1 d
H5B H 0.731(2) -0.143(4) 0.414(2) 0.040(9) Uiso 1 1 d
H5A H 0.638(2) -0.166(4) 0.394(2) 0.038(9) Uiso 1 1 d
C6 C 0.75060(16) 0.1662(3) 0.38044(17) 0.0250(5) Uani 1 1 d
H6B H 0.7701(19) 0.187(4) 0.443(2) 0.029(8) Uiso 1 1 d
H6A H 0.7961(19) 0.106(4) 0.3731(18) 0.030(8) Uiso 1 1 d
H6C H 0.7438(18) 0.274(4) 0.3474(17) 0.023(7) Uiso 1 1 d
C7 C 0.45578(18) 0.0779(3) 0.10716(16) 0.0257(5) Uani 1 1 d
H7C H 0.466(2) 0.004(4) 0.0663(19) 0.032(8) Uiso 1 1 d
H7B H 0.3998(19) 0.136(4) 0.0739(18) 0.025(7) Uiso 1 1 d
H7A H 0.450(2) 0.011(4) 0.150(2) 0.035(8) Uiso 1 1 d
C8 C 0.5281(2) 0.3112(3) 0.06455(16) 0.0284(5) Uani 1 1 d
H8C H 0.529(2) 0.246(4) 0.019(2) 0.035(8) Uiso 1 1 d
H8B H 0.579(2) 0.389(4) 0.084(2) 0.036(8) Uiso 1 1 d
H8A H 0.474(2) 0.378(5) 0.043(2) 0.048(10) Uiso 1 1 d
C9 C 0.59266(14) 0.2968(3) 0.44211(13) 0.0164(4) Uani 1 1 d
C10 C 0.54817(15) 0.2620(3) 0.49582(14) 0.0184(4) Uani 1 1 d
H10 H 0.5104(18) 0.184(4) 0.4837(17) 0.021(7) Uiso 1 1 d
C11 C 0.56571(16) 0.3555(3) 0.57081(15) 0.0227(5) Uani 1 1 d
H11 H 0.5358(19) 0.335(4) 0.6072(19) 0.028(7) Uiso 1 1 d
C12 C 0.62672(17) 0.4835(3) 0.59282(15) 0.0245(5) Uani 1 1 d
H12 H 0.637(2) 0.548(4) 0.640(2) 0.041(9) Uiso 1 1 d
C13 C 0.67107(17) 0.5187(3) 0.54003(16) 0.0263(5) Uani 1 1 d
H13 H 0.7133(18) 0.606(4) 0.5518(18) 0.026(7) Uiso 1 1 d
C14 C 0.65435(16) 0.4258(3) 0.46481(15) 0.0214(5) Uani 1 1 d
H14 H 0.683(2) 0.450(4) 0.433(2) 0.039(9) Uiso 1 1 d
C15 C 0.42205(14) 0.4272(3) 0.20302(13) 0.0173(4) Uani 1 1 d
C16 C 0.34521(16) 0.3308(3) 0.18196(14) 0.0213(5) Uani 1 1 d
H16 H 0.3498(19) 0.214(4) 0.1807(18) 0.028(7) Uiso 1 1 d
C17 C 0.26339(16) 0.4057(3) 0.16375(15) 0.0241(5) Uani 1 1 d
H17 H 0.2193(19) 0.340(4) 0.1524(18) 0.026(7) Uiso 1 1 d
C18 C 0.25707(15) 0.5771(3) 0.16694(15) 0.0226(5) Uani 1 1 d
H18 H 0.203(2) 0.624(4) 0.1562(19) 0.035(8) Uiso 1 1 d
C19 C 0.33314(16) 0.6722(3) 0.18822(15) 0.0223(5) Uani 1 1 d
H19 H 0.3272(18) 0.793(4) 0.1915(18) 0.026(7) Uiso 1 1 d
C20 C 0.41508(15) 0.5987(3) 0.20599(14) 0.0183(4) Uani 1 1 d
H20 H 0.4592(18) 0.658(3) 0.2184(17) 0.020(7) Uiso 1 1 d

loop_
_atom_site_aniso_label
_atom_site_aniso_U_11
_atom_site_aniso_U_22
_atom_site_aniso_U_33
_atom_site_aniso_U_23
_atom_site_aniso_U_13
_atom_site_aniso_U_12
S1 0.0237(3) 0.0177(3) 0.0245(3) -0.0016(2) 0.0126(2) -0.0067(2)
S2 0.0209(3) 0.0164(3) 0.0296(3) -0.0025(2) 0.0146(2) -0.0054(2)
P1 0.0166(3) 0.0138(3) 0.0149(3) -0.0019(2) 0.0077(2) -0.0015(2)
P2 0.0173(3) 0.0132(3) 0.0159(3) -0.0015(2) 0.0082(2) -0.0020(2)
C1 0.0196(10) 0.0192(11) 0.0204(10) -0.0020(9) 0.0093(8) 0.0052(8)
C2 0.0280(12) 0.0188(11) 0.0227(11) -0.0026(9) 0.0145(10) 0.0040(9)
C3 0.0300(12) 0.0238(12) 0.0236(11) -0.0035(9) 0.0175(10) 0.0016(10)
C4 0.0288(12) 0.0197(11) 0.0168(10) -0.0035(8) 0.0119(9) 0.0003(9)
C5 0.0303(13) 0.0241(13) 0.0267(12) 0.0028(10) 0.0116(10) 0.0075(11)
C6 0.0201(11) 0.0274(13) 0.0289(13) -0.0036(10) 0.0116(10) 0.0032(10)
C7 0.0349(14) 0.0221(12) 0.0200(11) -0.0058(10) 0.0112(10) -0.0029(10)
C8 0.0431(15) 0.0254(13) 0.0197(11) -0.0008(10) 0.0161(11) -0.0003(12)
C9 0.0171(10) 0.0168(10) 0.0134(9) -0.0018(8) 0.0043(8) 0.0045(8)
C10 0.0178(10) 0.0180(11) 0.0179(10) 0.0031(8) 0.0058(8) 0.0043(9)
C11 0.0295(12) 0.0252(12) 0.0163(10) 0.0061(9) 0.0122(9) 0.0116(10)
C12 0.0350(13) 0.0207(11) 0.0127(10) -0.0038(9) 0.0048(9) 0.0093(10)
C13 0.0274(12) 0.0227(12) 0.0217(11) -0.0052(9) 0.0032(9) -0.0029(10)
C14 0.0210(11) 0.0231(12) 0.0208(11) -0.0021(9) 0.0094(9) -0.0018(9)
C15 0.0193(10) 0.0188(11) 0.0129(9) -0.0003(8) 0.0057(8) 0.0003(8)
C16 0.0253(11) 0.0182(11) 0.0174(10) -0.0008(8) 0.0059(9) -0.0030(9)
C17 0.0201(11) 0.0280(13) 0.0200(11) -0.0006(9) 0.0042(9) -0.0081(10)
C18 0.0160(10) 0.0293(13) 0.0189(10) 0.0030(9) 0.0037(8) 0.0043(9)
C19 0.0231(11) 0.0185(11) 0.0206(11) 0.0013(9) 0.0045(9) 0.0030(9)
C20 0.0178(10) 0.0202(11) 0.0161(10) -0.0010(8) 0.0063(8) -0.0038(9)

loop_
_atom_type_symbol
_atom_type_description
_atom_type_scat_dispersion_real
_atom_type_scat_dispersion_imag
_atom_type_scat_source
C C 0.0033 0.0016 'International Tables Vol C Tables 4.2.6.8 and 6.1.1.4'
H H 0.0000 0.0000 'International Tables Vol C Tables 4.2.6.8 and 6.1.1.4'
P P 0.1023 0.0942 'International Tables Vol C Tables 4.2.6.8 and 6.1.1.4'
S S 0.1246 0.1234 'International Tables Vol C Tables 4.2.6.8 and 6.1.1.4'

loop_
_geom_angle_atom_site_label_1
_geom_angle_atom_site_label_2
_geom_angle_atom_site_label_3
_geom_angle
C9 P1 C1 110.74(10)
C9 P1 S1 112.21(8)
C1 P1 S1 112.21(8)
C9 P1 P2 107.03(7)
C1 P1 P2 102.16(8)
S1 P1 P2 111.95(3)
C15 P2 C4 111.37(10)
C15 P2 S2 111.68(8)
C4 P2 S2 110.99(8)
C15 P2 P1 106.77(7)
C4 P2 P1 102.16(8)
S2 P2 P1 113.43(3)
C6 C1 C5 108.6(2)
C6 C1 C2 112.00(19)
C5 C1 C2 108.22(19)
C6 C1 P1 113.46(16)
C5 C1 P1 106.47(16)
C2 C1 P1 107.82(15)
C3 C2 C1 117.7(2)
C3 C2 H2A 107.9(15)
C1 C2 H2A 111.7(16)
C3 C2 H2B 106.1(17)
C1 C2 H2B 103.9(17)
H2A C2 H2B 109(2)
C2 C3 C4 117.6(2)
C2 C3 H3A 108.4(16)
C4 C3 H3A 104.2(16)
C2 C3 H3B 109.5(15)
C4 C3 H3B 109.2(15)
H3A C3 H3B 107(2)
C7 C4 C8 108.2(2)
C7 C4 C3 111.5(2)
C8 C4 C3 109.3(2)
C7 C4 P2 114.78(16)
C8 C4 P2 106.28(16)
C3 C4 P2 106.57(15)
C1 C5 H5C 110.4(18)
C1 C5 H5B 107(2)
H5C C5 H5B 112(3)
C1 C5 H5A 115(2)
H5C C5 H5A 108(3)
H5B C5 H5A 104(3)
C1 C6 H6B 109.3(18)
C1 C6 H6A 107.7(18)
H6B C6 H6A 108(2)
C1 C6 H6C 114.5(15)
H6B C6 H6C 110(2)
H6A C6 H6C 107(2)
C4 C7 H7C 107.4(18)
C4 C7 H7B 110.3(17)
H7C C7 H7B 107(2)
C4 C7 H7A 114.9(19)
H7C C7 H7A 106(3)
H7B C7 H7A 111(2)
C4 C8 H8C 109.7(19)
C4 C8 H8B 109.9(18)
H8C C8 H8B 109(3)
C4 C8 H8A 112(2)
H8C C8 H8A 110(3)
H8B C8 H8A 106(3)
C14 C9 C10 119.3(2)
C14 C9 P1 123.48(17)
C10 C9 P1 117.22(17)
C11 C10 C9 120.0(2)
C11 C10 H10 118.7(18)
C9 C10 H10 121.3(18)
C12 C11 C10 120.4(2)
C12 C11 H11 118.5(18)
C10 C11 H11 121.1(18)
C11 C12 C13 119.9(2)
C11 C12 H12 121(2)
C13 C12 H12 119(2)
C12 C13 C14 120.3(2)
C12 C13 H13 123.4(17)
C14 C13 H13 116.2(17)
C13 C14 C9 120.0(2)
C13 C14 H14 119(2)
C9 C14 H14 121(2)
C20 C15 C16 119.0(2)
C20 C15 P2 116.71(17)
C16 C15 P2 124.24(18)
C17 C16 C15 120.1(2)
C17 C16 H16 120.6(17)
C15 C16 H16 119.3(17)
C16 C17 C18 120.5(2)
C16 C17 H17 116(2)
C18 C17 H17 124(2)
C19 C18 C17 119.4(2)
C19 C18 H18 121(2)
C17 C18 H18 119(2)
C18 C19 C20 120.6(2)
C18 C19 H19 117.8(16)
C20 C19 H19 121.6(16)
C19 C20 C15 120.4(2)
C19 C20 H20 118.6(19)
C15 C20 H20 121.0(19)

loop_
_geom_bond_atom_site_label_1
_geom_bond_atom_site_label_2
_geom_bond_distance
S1 P1 1.9634(8)
S2 P2 1.9634(8)
P1 C9 1.825(2)
P1 C1 1.869(2)
P1 P2 2.2541(8)
P2 C15 1.830(2)
P2 C4 1.873(2)
C1 C6 1.536(3)
C1 C5 1.540(3)
C1 C2 1.552(3)
C2 C3 1.533(3)
C2 H2A 0.93(3)
C2 H2B 1.03(3)
C3 C4 1.550(3)
C3 H3A 1.01(3)
C3 H3B 0.99(3)
C4 C7 1.533(3)
C4 C8 1.535(3)
C5 H5C 1.01(3)
C5 H5B 0.91(3)
C5 H5A 0.91(3)
C6 H6B 0.97(3)
C6 H6A 0.94(3)
C6 H6C 1.01(3)
C7 H7C 0.97(3)
C7 H7B 0.97(3)
C7 H7A 0.94(3)
C8 H8C 0.93(3)
C8 H8B 0.99(3)
C8 H8A 0.97(4)
C9 C14 1.393(3)
C9 C10 1.400(3)
C10 C11 1.388(3)
C10 H10 0.85(3)
C11 C12 1.380(4)
C11 H11 0.94(3)
C12 C13 1.386(4)
C12 H12 0.91(3)
C13 C14 1.391(3)
C13 H13 0.95(3)
C14 H14 0.87(3)
C15 C20 1.395(3)
C15 C16 1.398(3)
C16 C17 1.387(3)
C16 H16 0.95(3)
C17 C18 1.393(4)
C17 H17 0.85(3)
C18 C19 1.382(3)
C18 H18 0.91(3)
C19 C20 1.385(3)
C19 H19 0.99(3)
C20 H20 0.82(3)
